data_4340316
loop_
_publ_author_name
'Jayarathne, Upul'
'Parmelee, Sean R.'
'Mankad, Neal P.'

_publ_section_title
;
 Small Molecule Activation Chemistry of Cu-Fe Heterobimetallic Complexes
 Toward CS2 and N2O.
;
_journal_issue 14
_journal_name_full 'Inorganic chemistry'
_journal_page_first 7730
_journal_page_last 7737
_journal_paper_doi 10.1021/ic501054z
_journal_volume 53
_journal_year 2014
_chemical_formula_moiety 'C58 H58 Cu2 Fe2 N4 O4 S4, 0.5(C7 H16)'
_chemical_formula_sum 'C61.5 H66 Cu2 Fe2 N4 O4 S4'
_chemical_formula_weight 1292.20
_chemical_name_systematic
;
 ? 
;
_space_group_crystal_system monoclinic
_space_group_IT_number 14
_space_group_name_Hall '-P 2yn'
_space_group_name_H-M_alt 'P 1 21/n 1'
_symmetry_space_group_name_Hall '-P 2yn'
_symmetry_space_group_name_H-M 'P 1 21/n 1'
_atom_sites_solution_hydrogens geom
_atom_sites_solution_primary iterative
_atom_sites_solution_secondary difmap
_audit_creation_date 2013-07-26
_audit_creation_method
;
  Olex2 1.2
  (compiled Apr 23 2013 17:54:37, GUI svn.r4466)
;
_cell_angle_alpha 90.00
_cell_angle_beta 103.279(3)
_cell_angle_gamma 90.00
_cell_formula_units_Z 4
_cell_length_a 12.0054(3)
_cell_length_b 21.7671(4)
_cell_length_c 23.9146(7)
_cell_measurement_reflns_used 19865
_cell_measurement_temperature 100.00(10)
_cell_measurement_theta_max 73.6210
_cell_measurement_theta_min 3.7880
_cell_volume 6082.3(3)
_computing_cell_refinement
;
CrysAlisPro, Agilent Technologies,
Version 1.171.36.28 (release 01-02-2013 CrysAlis171 .NET)
(compiled Feb  1 2013,16:14:44)
;
_computing_data_collection
;
CrysAlisPro, Agilent Technologies,
Version 1.171.36.28 (release 01-02-2013 CrysAlis171 .NET)
(compiled Feb  1 2013,16:14:44)
;
_computing_data_reduction
;
CrysAlisPro, Agilent Technologies,
Version 1.171.36.28 (release 01-02-2013 CrysAlis171 .NET)
(compiled Feb  1 2013,16:14:44)
;
_computing_molecular_graphics
;
O. V. Dolomanov, L. J. Bourhis, R. J. Gildea, J. A. K. Howard and H. Puschmann,
OLEX2: a complete structure solution, refinement and analysis program.
J. Appl. Cryst. (2009). 42, 339-341.
;
_computing_publication_material
;
O. V. Dolomanov, L. J. Bourhis, R. J. Gildea, J. A. K. Howard and H. Puschmann,
OLEX2: a complete structure solution, refinement and analysis program.
J. Appl. Cryst. (2009). 42, 339-341.
;
_computing_structure_refinement
;
XL, G.M. Sheldrick, Acta Cryst.
(2008). A64, 112-122
;
_computing_structure_solution
;
olex2.solve (L.J. Bourhis, O.V. Dolomanov, R.J. Gildea, J.A.K. Howard,
H. Puschmann, in preparation, 2011)
;
_diffrn_ambient_temperature 100.00(10)
_diffrn_detector_area_resol_mean 10.3756
_diffrn_measured_fraction_theta_full 0.9997
_diffrn_measured_fraction_theta_max 0.9823
_diffrn_measurement_details
;
  1 omega  -48.00   29.00   1.0000    5.2700
omega____ theta____ kappa____ phi______ frames
    -      -40.7892   37.0000 -120.0000 77

  2 omega -115.00  -20.00   1.0000    5.2700
omega____ theta____ kappa____ phi______ frames
    -      -40.7892  -57.0000  -30.0000 95

  3 omega  -86.00   -3.00   1.0000    5.2700
omega____ theta____ kappa____ phi______ frames
    -      -40.7892  125.0000   60.0000 83

  4 omega   10.00   37.00   1.0000    5.2700
omega____ theta____ kappa____ phi______ frames
    -       40.7892  -99.0000  -60.0000 27

  5 omega   39.00   98.00   1.0000   21.0600
omega____ theta____ kappa____ phi______ frames
    -      107.0222  -45.0000  120.0000 59

  6 omega   31.00   89.00   1.0000   21.0600
omega____ theta____ kappa____ phi______ frames
    -      107.0222  -30.0000  -90.0000 58

  7 omega   29.00   65.00   1.0000   21.0600
omega____ theta____ kappa____ phi______ frames
    -      107.0222  -30.0000 -120.0000 36

  8 omega   29.00   90.00   1.0000   21.0600
omega____ theta____ kappa____ phi______ frames
    -      107.0222  -30.0000 -180.0000 61

  9 omega   31.00  102.00   1.0000   21.0600
omega____ theta____ kappa____ phi______ frames
    -      107.0222  -94.0000  150.0000 71

 10 omega   27.00  107.00   1.0000   21.0600
omega____ theta____ kappa____ phi______ frames
    -      107.0222  -94.0000   60.0000 80

 11 omega   48.00   91.00   1.0000   21.0600
omega____ theta____ kappa____ phi______ frames
    -      107.0222  -45.0000   30.0000 43

 12 omega  105.00  162.00   1.0000   21.0600
omega____ theta____ kappa____ phi______ frames
    -      107.0222   45.0000 -180.0000 57

 13 omega -115.00  -11.00   1.0000    5.2700
omega____ theta____ kappa____ phi______ frames
    -      -40.7892  -57.0000   90.0000 104

 14 omega -115.00  -11.00   1.0000    5.2700
omega____ theta____ kappa____ phi______ frames
    -      -40.7892  -57.0000 -150.0000 104

 15 omega    1.00   83.00   1.0000    5.2700
omega____ theta____ kappa____ phi______ frames
    -       40.7892  -99.0000  -30.0000 82

 16 omega -134.00  -41.00   1.0000   21.0600
omega____ theta____ kappa____ phi______ frames
    -      -55.5000  -77.0000  -30.0000 93

 17 omega   23.00  109.00   1.0000   21.0600
omega____ theta____ kappa____ phi______ frames
    -      107.0222  -94.0000  -90.0000 86

 18 omega   76.00  178.00   1.0000   21.0600
omega____ theta____ kappa____ phi______ frames
    -      107.0222   30.0000  120.0000 102

 19 omega   76.00  178.00   1.0000   21.0600
omega____ theta____ kappa____ phi______ frames
    -      107.0222   30.0000   30.0000 102

 20 omega   73.00  178.00   1.0000   21.0600
omega____ theta____ kappa____ phi______ frames
    -      107.0222   77.0000 -180.0000 105

 21 omega   46.00  178.00   1.0000   21.0600
omega____ theta____ kappa____ phi______ frames
    -      107.0222   15.0000  -60.0000 132
;
_diffrn_measurement_device_type 'SuperNova, Dual, Cu at zero, Atlas'
_diffrn_measurement_method '\w scans'
_diffrn_orient_matrix_UB_11 -0.1222271000
_diffrn_orient_matrix_UB_12 0.0263577000
_diffrn_orient_matrix_UB_13 -0.0166880000
_diffrn_orient_matrix_UB_21 -0.0493328000
_diffrn_orient_matrix_UB_22 -0.0651238000
_diffrn_orient_matrix_UB_23 0.0017604000
_diffrn_orient_matrix_UB_31 0.0007689000
_diffrn_orient_matrix_UB_32 0.0086457000
_diffrn_orient_matrix_UB_33 0.0640318000
_diffrn_radiation_monochromator mirror
_diffrn_radiation_type 'Cu K\a'
_diffrn_radiation_wavelength 1.5418
_diffrn_reflns_av_R_equivalents 0.0712
_diffrn_reflns_av_unetI/netI 0.0444
_diffrn_reflns_limit_h_max 14
_diffrn_reflns_limit_h_min -14
_diffrn_reflns_limit_k_max 26
_diffrn_reflns_limit_k_min -27
_diffrn_reflns_limit_l_max 29
_diffrn_reflns_limit_l_min -25
_diffrn_reflns_number 58518
_diffrn_reflns_theta_full 72.00
_diffrn_reflns_theta_max 74.10
_diffrn_reflns_theta_min 3.80
_diffrn_source 'SuperNova (Cu) X-ray Source'
_exptl_absorpt_coefficient_mu 6.202
_exptl_absorpt_correction_T_max 0.704
_exptl_absorpt_correction_T_min 0.138
_exptl_absorpt_correction_type gaussian
_exptl_absorpt_process_details
;
CrysAlisPro, Agilent Technologies,
Version 1.171.36.28 (release 01-02-2013 CrysAlis171 .NET)
(compiled Feb  1 2013,16:14:44)
Numerical absorption correction based on gaussian integration over
            a multifaceted crystal model
;
_exptl_crystal_colour red
_exptl_crystal_colour_primary red
_exptl_crystal_density_diffrn 1.411
_exptl_crystal_density_method 'not measured'
_exptl_crystal_description needle
_exptl_crystal_F_000 2676
_exptl_crystal_size_max 0.5402
_exptl_crystal_size_mid 0.1338
_exptl_crystal_size_min 0.0732
_refine_diff_density_max 1.987
_refine_diff_density_min -0.818
_refine_diff_density_rms 0.083
_refine_ls_extinction_method none
_refine_ls_goodness_of_fit_ref 1.025
_refine_ls_hydrogen_treatment mixed
_refine_ls_matrix_type full
_refine_ls_number_parameters 706
_refine_ls_number_reflns 12134
_refine_ls_number_restraints 15
_refine_ls_restrained_S_all 1.033
_refine_ls_R_factor_all 0.0625
_refine_ls_R_factor_gt 0.0527
_refine_ls_shift/su_max 0.001
_refine_ls_shift/su_mean 0.000
_refine_ls_structure_factor_coef Fsqd
_refine_ls_weighting_details 'calc w=1/[\s^2^(Fo^2^)+(0.0728P)^2^+7.6600P] where P=(Fo^2^+2Fc^2^)/3'
_refine_ls_weighting_scheme calc
_refine_ls_wR_factor_gt 0.1372
_refine_ls_wR_factor_ref 0.1456
_reflns_number_gt 10188
_reflns_number_total 12134
_reflns_threshold_expression >2sigma(I)
_cod_data_source_file ic501054z_si_002.cif
_cod_data_source_block neal1e
_cod_depositor_comments 'Adding full bibliography for 4340314--4340317.cif.'
_cod_original_cell_volume 6082.4(2)
_cod_original_formula_sum 'C61.50 H66 Cu2 Fe2 N4 O4 S4'
_cod_database_code 4340316
_chemical_oxdiff_formula 'Cu2 Fe2 S4 O4 N4 C58 H58'
_reflns_odcompleteness_completeness 99.97
_reflns_odcompleteness_iscentric 1
_reflns_odcompleteness_theta 66.97
_olex2_refinement_description
;
1. Fixed Uiso
 At 1.2 times of:
  All C(H) groups, All C(H,H) groups
 At 1.5 times of:
  All C(H,H,H) groups
2. Restrained distances
 C1S-C2S = C2S-C3S = C3S-C4S = C4S-C5S = C5S-C6S = C6S-C7S
 1.54 with sigma of 0.02
 C1S-C3S = C2S-C4S = C3S-C5S = C4S-C6S = C5S-C7S
 2.52674 with sigma of 0.04
3. Restrained planarity
 C7S, C6S, C5S, C4S, C3S, C2S, C1S
 with sigma of 0.1
4. Uiso/Uaniso restraints and constraints
Uiso(C1S) = Uiso(C6S) = Uiso(C7S)
5. Others
 Fixed Sof: C1S(0.5) H1SA(0.5) H1SB(0.5) H1SC(0.5) C2S(0.5) H2SA(0.5)
 H2SB(0.5) C3S(0.5) H3SA(0.5) H3SB(0.5) C4S(0.5) H4SA(0.5) H4SB(0.5) C5S(0.5)
 H5SA(0.5) H5SB(0.5) C6S(0.5) H6SA(0.5) H6SB(0.5) C7S(0.5) H7SA(0.5) H7SB(0.5)
 H7SC(0.5)
6.a Secondary CH2 refined with riding coordinates:
 C2S(H2SA,H2SB), C3S(H3SA,H3SB), C4S(H4SA,H4SB), C5S(H5SA,H5SB), C6S(H6SA,H6SB)
6.b Me refined with riding coordinates:
 C1S(H1SA,H1SB,H1SC), C7S(H7SA,H7SB,H7SC)
6.c Aromatic/amide H refined with riding coordinates:
 C1(H1), C2(H2), C3(H3), C4(H4), C5(H5), C9(H9), C10(H10), C11(H11), C12(H12),
 C13(H13), C18(H18), C19(H19), C22(H22), C24(H24), C31(H31), C33(H33), C39(H39),
  C40(H40), C43(H43), C45(H45), C52(H52), C54(H54)
6.d Idealised Me refined as rotating group:
 C26(H26A,H26B,H26C), C27(H27A,H27B,H27C), C28(H28A,H28B,H28C), C35(H35A,H35B,
 H35C), C36(H36A,H36B,H36C), C37(H37A,H37B,H37C), C47(H47A,H47B,H47C), C48(H48A,
 H48B,H48C), C49(H49A,H49B,H49C), C56(H56A,H56B,H56C), C57(H57A,H57B,H57C),
 C58(H58A,H58B,H58C)
;

loop_
_space_group_symop_id
_space_group_symop_operation_xyz
1 'x, y, z'
2 '-x+1/2, y+1/2, -z+1/2'
3 '-x, -y, -z'
4 'x-1/2, -y-1/2, z-1/2'

loop_
_atom_site_label
_atom_site_type_symbol
_atom_site_fract_x
_atom_site_fract_y
_atom_site_fract_z
_atom_site_U_iso_or_equiv
_atom_site_adp_type
_atom_site_occupancy
_atom_site_symmetry_multiplicity
_atom_site_calc_flag
_atom_site_refinement_flags
_atom_site_disorder_assembly
_atom_site_disorder_group
Cu1 Cu 0.28852(5) 0.70196(2) 0.75575(2) 0.03654(14) Uani 1 1 d . . .
Cu2 Cu 0.43111(4) 0.61947(2) 0.72064(2) 0.03161(13) Uani 1 1 d . . .
Fe1 Fe 0.06592(5) 0.56806(2) 0.60877(3) 0.03194(14) Uani 1 1 d . . .
Fe2 Fe 0.37170(6) 0.53917(3) 0.90689(3) 0.04044(16) Uani 1 1 d . . .
S1 S 0.10500(7) 0.63593(4) 0.72958(4) 0.03338(19) Uani 1 1 d . . .
S2 S 0.27317(6) 0.65818(4) 0.66058(4) 0.03114(18) Uani 1 1 d . . .
S3 S 0.39216(7) 0.54090(3) 0.77693(4) 0.03278(19) Uani 1 1 d . . .
S4 S 0.39078(8) 0.65983(4) 0.83718(4) 0.0393(2) Uani 1 1 d . . .
O1 O -0.1204(2) 0.65639(12) 0.59046(13) 0.0451(7) Uani 1 1 d . . .
O2 O 0.1547(3) 0.62311(15) 0.51667(14) 0.0543(8) Uani 1 1 d . . .
O3 O 0.5398(3) 0.44623(14) 0.89570(15) 0.0587(8) Uani 1 1 d . . .
O4 O 0.5409(4) 0.61884(16) 0.97770(17) 0.0848(14) Uani 1 1 d . . .
N1 N 0.2024(2) 0.81569(12) 0.80130(13) 0.0301(6) Uani 1 1 d . . .
N2 N 0.2184(2) 0.82898(12) 0.71496(13) 0.0316(6) Uani 1 1 d . . .
N3 N 0.6105(2) 0.58271(13) 0.66443(14) 0.0334(6) Uani 1 1 d . . .
N4 N 0.6804(2) 0.65032(13) 0.72751(15) 0.0346(7) Uani 1 1 d . . .
C1 C 0.1665(4) 0.48748(16) 0.61975(18) 0.0426(9) Uani 1 1 d . . .
H1 H 0.2438 0.4865 0.6165 0.051 Uiso 1 1 calc R . .
C2 C 0.0671(4) 0.47873(17) 0.57403(19) 0.0468(10) Uani 1 1 d . . .
H2 H 0.0670 0.4700 0.5351 0.056 Uiso 1 1 calc R . .
C3 C -0.0293(3) 0.48532(16) 0.59668(19) 0.0435(10) Uani 1 1 d . . .
H3 H -0.1066 0.4821 0.5758 0.052 Uiso 1 1 calc R . .
C4 C 0.0080(3) 0.49773(16) 0.65665(18) 0.0370(8) Uani 1 1 d . . .
H4 H -0.0398 0.5047 0.6826 0.044 Uiso 1 1 calc R . .
C5 C 0.1284(3) 0.49773(15) 0.67035(17) 0.0358(8) Uani 1 1 d . . .
H5 H 0.1760 0.5037 0.7076 0.043 Uiso 1 1 calc R . .
C6 C -0.0481(3) 0.62081(16) 0.59849(16) 0.0351(8) Uani 1 1 d . . .
C7 C 0.1224(3) 0.60254(19) 0.55440(18) 0.0420(9) Uani 1 1 d . . .
C8 C 0.1505(3) 0.62364(14) 0.66962(15) 0.0292(7) Uani 1 1 d . . .
C9 C 0.2274(5) 0.5788(2) 0.9282(2) 0.0630(13) Uani 1 1 d . . .
H9 H 0.2228 0.6210 0.9379 0.076 Uiso 1 1 calc R . .
C10 C 0.2697(5) 0.5290(3) 0.9667(2) 0.0744(16) Uani 1 1 d . . .
H10 H 0.2977 0.5323 1.0071 0.089 Uiso 1 1 calc R . .
C11 C 0.2629(5) 0.4761(2) 0.9352(3) 0.0701(15) Uani 1 1 d . . .
H11 H 0.2856 0.4364 0.9499 0.084 Uiso 1 1 calc R . .
C12 C 0.2166(4) 0.4908(2) 0.8778(2) 0.0558(11) Uani 1 1 d . . .
H12 H 0.2028 0.4625 0.8467 0.067 Uiso 1 1 calc R . .
C13 C 0.1943(4) 0.5524(2) 0.8735(2) 0.0491(10) Uani 1 1 d . . .
H13 H 0.1616 0.5739 0.8390 0.059 Uiso 1 1 calc R . .
C14 C 0.4738(4) 0.48336(18) 0.89906(18) 0.0452(10) Uani 1 1 d . . .
C15 C 0.4741(5) 0.58781(19) 0.9488(2) 0.0566(12) Uani 1 1 d . . .
C16 C 0.3881(3) 0.58222(15) 0.83625(17) 0.0343(8) Uani 1 1 d . . .
C17 C 0.2389(3) 0.78656(14) 0.75846(16) 0.0305(7) Uani 1 1 d . . .
C18 C 0.1615(3) 0.87439(15) 0.78459(18) 0.0356(8) Uani 1 1 d . . .
H18 H 0.1322 0.9032 0.8074 0.043 Uiso 1 1 calc R . .
C19 C 0.1710(3) 0.88260(15) 0.73092(17) 0.0349(8) Uani 1 1 d . . .
H19 H 0.1495 0.9181 0.7079 0.042 Uiso 1 1 calc R . .
C20 C 0.2075(3) 0.78996(15) 0.85727(16) 0.0320(7) Uani 1 1 d . . .
C21 C 0.1084(3) 0.76326(15) 0.86833(17) 0.0351(8) Uani 1 1 d . . .
C22 C 0.1141(3) 0.74124(17) 0.92329(18) 0.0410(8) Uani 1 1 d . . .
H22 H 0.0474 0.7238 0.9319 0.049 Uiso 1 1 calc R . .
C23 C 0.2144(4) 0.74379(17) 0.96638(18) 0.0417(9) Uani 1 1 d . . .
C24 C 0.3111(3) 0.76957(16) 0.95314(17) 0.0390(8) Uani 1 1 d . . .
H24 H 0.3802 0.7713 0.9820 0.047 Uiso 1 1 calc R . .
C25 C 0.3099(3) 0.79286(15) 0.89886(17) 0.0337(8) Uani 1 1 d . . .
C26 C 0.0011(3) 0.75810(18) 0.82182(19) 0.0405(8) Uani 1 1 d . . .
H26A H -0.0266 0.7993 0.8091 0.061 Uiso 1 1 calc R . .
H26B H -0.0576 0.7364 0.8367 0.061 Uiso 1 1 calc R . .
H26C H 0.0173 0.7353 0.7893 0.061 Uiso 1 1 calc R . .
C27 C 0.2174(5) 0.7202(2) 1.0262(2) 0.0578(12) Uani 1 1 d . . .
H27A H 0.2920 0.7012 1.0421 0.087 Uiso 1 1 calc R . .
H27B H 0.1568 0.6897 1.0244 0.087 Uiso 1 1 calc R . .
H27C H 0.2056 0.7545 1.0507 0.087 Uiso 1 1 calc R . .
C28 C 0.4171(3) 0.81876(17) 0.88530(18) 0.0382(8) Uani 1 1 d . . .
H28A H 0.4485 0.7891 0.8621 0.057 Uiso 1 1 calc R . .
H28B H 0.4737 0.8268 0.9212 0.057 Uiso 1 1 calc R . .
H28C H 0.3989 0.8572 0.8638 0.057 Uiso 1 1 calc R . .
C29 C 0.2569(3) 0.82219(15) 0.66235(16) 0.0376(8) Uani 1 1 d . . .
C30 C 0.1810(4) 0.80215(16) 0.61236(18) 0.0431(9) Uani 1 1 d . . .
C31 C 0.2239(4) 0.79646(18) 0.56260(18) 0.0491(11) Uani 1 1 d . . .
H31 H 0.1744 0.7823 0.5281 0.059 Uiso 1 1 calc R . .
C32 C 0.3351(4) 0.8108(2) 0.5623(2) 0.0549(11) Uani 1 1 d . . .
C33 C 0.4071(4) 0.8307(2) 0.6126(2) 0.0556(11) Uani 1 1 d . . .
H33 H 0.4843 0.8405 0.6127 0.067 Uiso 1 1 calc R . .
C34 C 0.3696(4) 0.83680(19) 0.66327(18) 0.0436(9) Uani 1 1 d . . .
C35 C 0.0612(4) 0.7859(2) 0.6133(2) 0.0522(11) Uani 1 1 d . . .
H35A H 0.0615 0.7558 0.6438 0.078 Uiso 1 1 calc R . .
H35B H 0.0230 0.7682 0.5761 0.078 Uiso 1 1 calc R . .
H35C H 0.0203 0.8229 0.6206 0.078 Uiso 1 1 calc R . .
C36 C 0.3786(6) 0.8046(3) 0.5078(2) 0.0807(18) Uani 1 1 d . . .
H36A H 0.4087 0.7630 0.5056 0.121 Uiso 1 1 calc R . .
H36B H 0.4395 0.8347 0.5083 0.121 Uiso 1 1 calc R . .
H36C H 0.3156 0.8120 0.4744 0.121 Uiso 1 1 calc R . .
C37 C 0.4490(4) 0.8583(3) 0.71758(19) 0.0557(12) Uani 1 1 d . . .
H37A H 0.4092 0.8880 0.7369 0.084 Uiso 1 1 calc R . .
H37B H 0.5160 0.8779 0.7084 0.084 Uiso 1 1 calc R . .
H37C H 0.4736 0.8231 0.7429 0.084 Uiso 1 1 calc R . .
C38 C 0.5795(3) 0.62217(15) 0.70198(17) 0.0326(7) Uani 1 1 d . . .
C39 C 0.7271(3) 0.58579(18) 0.66647(19) 0.0420(9) Uani 1 1 d . . .
H39 H 0.7677 0.5626 0.6440 0.050 Uiso 1 1 calc R . .
C40 C 0.7712(3) 0.62798(18) 0.7065(2) 0.0433(9) Uani 1 1 d . . .
H40 H 0.8491 0.6401 0.7181 0.052 Uiso 1 1 calc R . .
C41 C 0.5338(3) 0.54301(15) 0.62555(17) 0.0332(7) Uani 1 1 d . . .
C42 C 0.4661(3) 0.56673(16) 0.57520(17) 0.0346(8) Uani 1 1 d . . .
C43 C 0.3966(3) 0.52605(18) 0.53777(17) 0.0383(8) Uani 1 1 d . . .
H43 H 0.3492 0.5414 0.5032 0.046 Uiso 1 1 calc R . .
C44 C 0.3947(3) 0.46350(17) 0.54970(18) 0.0385(8) Uani 1 1 d . . .
C45 C 0.4636(3) 0.44161(16) 0.60015(18) 0.0369(8) Uani 1 1 d . . .
H45 H 0.4634 0.3989 0.6083 0.044 Uiso 1 1 calc R . .
C46 C 0.5336(3) 0.48063(16) 0.63947(17) 0.0347(7) Uani 1 1 d . . .
C47 C 0.4669(3) 0.63418(18) 0.56055(19) 0.0429(9) Uani 1 1 d . . .
H47A H 0.4139 0.6563 0.5790 0.064 Uiso 1 1 calc R . .
H47B H 0.4431 0.6394 0.5188 0.064 Uiso 1 1 calc R . .
H47C H 0.5444 0.6506 0.5744 0.064 Uiso 1 1 calc R . .
C48 C 0.3165(4) 0.4208(2) 0.5089(2) 0.0485(10) Uani 1 1 d . . .
H48A H 0.2386 0.4241 0.5148 0.073 Uiso 1 1 calc R . .
H48B H 0.3437 0.3784 0.5161 0.073 Uiso 1 1 calc R . .
H48C H 0.3165 0.4321 0.4692 0.073 Uiso 1 1 calc R . .
C49 C 0.6034(3) 0.45710(17) 0.69578(19) 0.0422(9) Uani 1 1 d . . .
H49A H 0.6847 0.4646 0.6979 0.063 Uiso 1 1 calc R . .
H49B H 0.5904 0.4129 0.6987 0.063 Uiso 1 1 calc R . .
H49C H 0.5806 0.4785 0.7275 0.063 Uiso 1 1 calc R . .
C50 C 0.6906(3) 0.70032(15) 0.76753(17) 0.0341(8) Uani 1 1 d . . .
C51 C 0.6900(3) 0.68872(17) 0.82445(18) 0.0386(8) Uani 1 1 d . . .
C52 C 0.6979(3) 0.73899(18) 0.86155(19) 0.0410(9) Uani 1 1 d . . .
H52 H 0.6948 0.7323 0.9004 0.049 Uiso 1 1 calc R . .
C53 C 0.7105(3) 0.79885(17) 0.84268(19) 0.0405(9) Uani 1 1 d . . .
C54 C 0.7135(3) 0.80793(16) 0.78594(19) 0.0388(8) Uani 1 1 d . . .
H54 H 0.7231 0.8485 0.7731 0.047 Uiso 1 1 calc R . .
C55 C 0.7030(3) 0.75975(16) 0.74714(17) 0.0364(8) Uani 1 1 d . . .
C56 C 0.6860(4) 0.62410(19) 0.8464(2) 0.0498(10) Uani 1 1 d . . .
H56A H 0.6198 0.6026 0.8230 0.075 Uiso 1 1 calc R . .
H56B H 0.6793 0.6253 0.8865 0.075 Uiso 1 1 calc R . .
H56C H 0.7563 0.6024 0.8441 0.075 Uiso 1 1 calc R . .
C57 C 0.7211(4) 0.8523(2) 0.8838(2) 0.0524(11) Uani 1 1 d . . .
H57A H 0.7991 0.8687 0.8912 0.079 Uiso 1 1 calc R . .
H57B H 0.7045 0.8383 0.9200 0.079 Uiso 1 1 calc R . .
H57C H 0.6666 0.8844 0.8669 0.079 Uiso 1 1 calc R . .
C58 C 0.7045(4) 0.77084(19) 0.68530(19) 0.0487(10) Uani 1 1 d . . .
H58A H 0.7730 0.7520 0.6770 0.073 Uiso 1 1 calc R . .
H58B H 0.7053 0.8151 0.6781 0.073 Uiso 1 1 calc R . .
H58C H 0.6361 0.7526 0.6605 0.073 Uiso 1 1 calc R . .
C1S C 0.3933(16) 1.0159(9) 0.3660(7) 0.117(3) Uiso 0.50 1 d PD A -1
H1SA H 0.3560 0.9899 0.3336 0.176 Uiso 0.50 1 calc PR A -1
H1SB H 0.4607 1.0356 0.3572 0.176 Uiso 0.50 1 calc PR A -1
H1SC H 0.3395 1.0474 0.3726 0.176 Uiso 0.50 1 calc PR A -1
C2S C 0.4311(14) 0.9752(7) 0.4213(6) 0.091(4) Uiso 0.50 1 d PD A -1
H2SA H 0.3626 0.9553 0.4297 0.109 Uiso 0.50 1 calc PR A -1
H2SB H 0.4828 0.9424 0.4138 0.109 Uiso 0.50 1 calc PR A -1
C3S C 0.4916(12) 1.0115(6) 0.4737(5) 0.072(4) Uiso 0.50 1 d PD A -1
H3SA H 0.5587 1.0326 0.4650 0.086 Uiso 0.50 1 calc PR A -1
H3SB H 0.4390 1.0434 0.4821 0.086 Uiso 0.50 1 calc PR A -1
C4S C 0.5312(11) 0.9717(6) 0.5264(5) 0.059(3) Uiso 0.50 1 d PD A -1
H4SA H 0.4627 0.9536 0.5364 0.071 Uiso 0.50 1 calc PR A -1
H4SB H 0.5766 0.9373 0.5160 0.071 Uiso 0.50 1 calc PR A -1
C5S C 0.6005(10) 1.0018(5) 0.5784(4) 0.063(3) Uiso 0.50 1 d PD A -1
H5SA H 0.5513 1.0306 0.5940 0.076 Uiso 0.50 1 calc PR A -1
H5SB H 0.6623 1.0260 0.5678 0.076 Uiso 0.50 1 calc PR A -1
C6S C 0.6535(14) 0.9555(8) 0.6251(7) 0.117(3) Uiso 0.50 1 d PD A -1
H6SA H 0.5920 0.9267 0.6290 0.141 Uiso 0.50 1 calc PR A -1
H6SB H 0.7103 0.9314 0.6102 0.141 Uiso 0.50 1 calc PR A -1
C7S C 0.7038(13) 0.9730(9) 0.6768(7) 0.117(3) Uiso 0.50 1 d PD A -1
H7SA H 0.7672 1.0007 0.6750 0.176 Uiso 0.50 1 calc PR A -1
H7SB H 0.7334 0.9370 0.7001 0.176 Uiso 0.50 1 calc PR A -1
H7SC H 0.6486 0.9946 0.6943 0.176 Uiso 0.50 1 calc PR A -1

loop_
_atom_site_aniso_label
_atom_site_aniso_U_11
_atom_site_aniso_U_22
_atom_site_aniso_U_33
_atom_site_aniso_U_23
_atom_site_aniso_U_13
_atom_site_aniso_U_12
Cu1 0.0466(3) 0.0200(2) 0.0378(3) -0.0007(2) -0.0010(2) 0.0066(2)
Cu2 0.0226(2) 0.0283(2) 0.0426(3) 0.0003(2) 0.0045(2) 0.00029(18)
Fe1 0.0295(3) 0.0251(3) 0.0384(3) 0.0005(2) 0.0021(2) -0.0012(2)
Fe2 0.0477(3) 0.0274(3) 0.0401(3) 0.0019(2) -0.0025(3) 0.0028(2)
S1 0.0284(4) 0.0334(4) 0.0373(5) -0.0012(3) 0.0055(3) -0.0015(3)
S2 0.0244(3) 0.0280(4) 0.0392(5) 0.0041(3) 0.0036(3) -0.0001(3)
S3 0.0334(4) 0.0182(3) 0.0432(5) 0.0005(3) 0.0014(4) -0.0007(3)
S4 0.0452(5) 0.0183(4) 0.0443(5) 0.0001(3) -0.0103(4) 0.0008(3)
O1 0.0323(13) 0.0349(13) 0.0613(18) 0.0048(12) -0.0030(12) 0.0043(11)
O2 0.0562(18) 0.0636(19) 0.0439(17) 0.0066(15) 0.0134(15) -0.0098(15)
O3 0.0586(19) 0.0430(16) 0.065(2) 0.0030(15) -0.0061(16) 0.0151(14)
O4 0.112(3) 0.052(2) 0.064(2) -0.0017(17) -0.035(2) -0.023(2)
N1 0.0262(12) 0.0204(12) 0.0416(16) 0.0015(11) 0.0034(12) 0.0020(10)
N2 0.0315(13) 0.0175(12) 0.0410(17) 0.0032(11) -0.0012(12) 0.0034(10)
N3 0.0226(13) 0.0279(14) 0.0498(18) -0.0042(13) 0.0083(12) -0.0002(10)
N4 0.0218(12) 0.0292(14) 0.0514(19) -0.0056(13) 0.0052(12) -0.0017(11)
C1 0.045(2) 0.0289(17) 0.053(2) 0.0056(16) 0.0079(18) 0.0090(15)
C2 0.062(3) 0.0288(18) 0.045(2) -0.0016(16) 0.003(2) 0.0029(17)
C3 0.043(2) 0.0223(16) 0.056(2) 0.0022(16) -0.0075(18) -0.0078(14)
C4 0.0337(17) 0.0277(16) 0.048(2) 0.0030(15) 0.0057(16) -0.0017(13)
C5 0.0349(17) 0.0270(16) 0.041(2) 0.0025(14) -0.0002(15) 0.0032(13)
C6 0.0334(17) 0.0294(16) 0.0385(19) 0.0007(14) 0.0000(15) -0.0091(14)
C7 0.0374(18) 0.042(2) 0.042(2) -0.0027(17) 0.0012(17) -0.0035(16)
C8 0.0245(14) 0.0217(14) 0.0373(18) 0.0027(13) -0.0011(13) 0.0025(11)
C9 0.069(3) 0.049(3) 0.074(3) -0.010(2) 0.023(3) 0.007(2)
C10 0.072(3) 0.107(5) 0.044(3) 0.012(3) 0.012(3) -0.010(3)
C11 0.058(3) 0.053(3) 0.099(4) 0.027(3) 0.019(3) 0.007(2)
C12 0.047(2) 0.049(2) 0.071(3) -0.010(2) 0.015(2) -0.0071(19)
C13 0.040(2) 0.058(2) 0.049(2) 0.017(2) 0.0082(18) 0.0030(18)
C14 0.051(2) 0.0330(19) 0.043(2) 0.0046(16) -0.0069(18) 0.0019(17)
C15 0.075(3) 0.035(2) 0.047(2) 0.0072(18) -0.011(2) -0.002(2)
C16 0.0314(16) 0.0229(15) 0.042(2) 0.0031(14) -0.0046(15) -0.0005(12)
C17 0.0283(15) 0.0212(14) 0.0379(19) -0.0003(13) -0.0008(14) -0.0006(12)
C18 0.0322(16) 0.0185(14) 0.055(2) -0.0011(15) 0.0085(16) 0.0036(12)
C19 0.0350(17) 0.0188(15) 0.049(2) 0.0027(14) 0.0054(16) 0.0031(12)
C20 0.0295(16) 0.0229(15) 0.042(2) -0.0030(14) 0.0045(15) 0.0013(12)
C21 0.0308(16) 0.0254(15) 0.049(2) -0.0022(15) 0.0082(16) 0.0006(13)
C22 0.0411(19) 0.0317(18) 0.051(2) -0.0031(16) 0.0133(18) -0.0040(15)
C23 0.050(2) 0.0322(18) 0.042(2) -0.0018(16) 0.0090(18) -0.0032(16)
C24 0.0425(19) 0.0311(17) 0.039(2) -0.0028(15) 0.0006(16) 0.0012(15)
C25 0.0315(16) 0.0233(15) 0.043(2) -0.0029(14) 0.0027(15) -0.0011(12)
C26 0.0263(16) 0.0399(19) 0.053(2) -0.0018(17) 0.0053(16) -0.0019(14)
C27 0.073(3) 0.053(3) 0.046(3) 0.002(2) 0.009(2) -0.009(2)
C28 0.0320(17) 0.0311(17) 0.048(2) -0.0033(16) 0.0020(16) -0.0041(14)
C29 0.048(2) 0.0228(15) 0.037(2) 0.0021(14) -0.0012(16) 0.0076(14)
C30 0.053(2) 0.0238(16) 0.044(2) 0.0048(15) -0.0058(18) 0.0044(15)
C31 0.068(3) 0.036(2) 0.034(2) 0.0007(16) -0.006(2) 0.0095(18)
C32 0.060(3) 0.064(3) 0.040(2) 0.003(2) 0.010(2) 0.018(2)
C33 0.045(2) 0.076(3) 0.044(2) 0.004(2) 0.007(2) 0.014(2)
C34 0.043(2) 0.048(2) 0.038(2) 0.0057(17) 0.0048(17) 0.0145(17)
C35 0.052(2) 0.037(2) 0.057(3) 0.0046(19) -0.009(2) -0.0030(17)
C36 0.085(4) 0.109(5) 0.048(3) -0.005(3) 0.015(3) 0.017(4)
C37 0.035(2) 0.087(3) 0.043(2) 0.005(2) 0.0054(18) 0.005(2)
C38 0.0264(15) 0.0257(15) 0.044(2) 0.0001(14) 0.0038(14) -0.0004(12)
C39 0.0248(16) 0.043(2) 0.060(3) -0.0097(18) 0.0130(17) -0.0010(14)
C40 0.0225(15) 0.042(2) 0.064(3) -0.0095(19) 0.0072(17) -0.0008(14)
C41 0.0247(15) 0.0298(16) 0.047(2) -0.0058(15) 0.0119(15) -0.0012(12)
C42 0.0284(16) 0.0333(17) 0.044(2) -0.0014(15) 0.0132(15) 0.0002(13)
C43 0.0323(17) 0.045(2) 0.039(2) -0.0020(16) 0.0100(15) -0.0012(15)
C44 0.0301(16) 0.0399(19) 0.049(2) -0.0110(17) 0.0170(16) -0.0061(14)
C45 0.0344(17) 0.0296(17) 0.050(2) -0.0060(16) 0.0160(17) -0.0003(14)
C46 0.0287(16) 0.0315(17) 0.046(2) -0.0028(15) 0.0120(15) 0.0025(13)
C47 0.042(2) 0.0367(19) 0.052(2) 0.0050(17) 0.0158(18) 0.0014(16)
C48 0.043(2) 0.054(2) 0.050(2) -0.015(2) 0.0148(19) -0.0107(18)
C49 0.0370(18) 0.0315(18) 0.055(2) 0.0003(17) 0.0053(18) 0.0063(15)
C50 0.0214(14) 0.0304(16) 0.048(2) -0.0040(15) 0.0036(14) 0.0010(12)
C51 0.0258(15) 0.0330(17) 0.052(2) -0.0011(16) -0.0021(15) -0.0010(13)
C52 0.0303(17) 0.045(2) 0.045(2) -0.0044(17) 0.0033(16) -0.0015(15)
C53 0.0285(16) 0.0354(18) 0.057(2) -0.0122(17) 0.0080(17) -0.0005(14)
C54 0.0265(15) 0.0295(17) 0.059(2) -0.0032(16) 0.0074(16) -0.0021(13)
C55 0.0271(15) 0.0325(17) 0.047(2) -0.0030(15) 0.0037(15) -0.0022(13)
C56 0.047(2) 0.039(2) 0.056(3) 0.0049(19) -0.004(2) -0.0008(17)
C57 0.048(2) 0.046(2) 0.065(3) -0.018(2) 0.017(2) -0.0081(18)
C58 0.052(2) 0.040(2) 0.051(2) -0.0010(18) 0.007(2) -0.0067(18)

loop_
_atom_type_symbol
_atom_type_description
_atom_type_scat_dispersion_real
_atom_type_scat_dispersion_imag
_atom_type_scat_source
C C 0.0181 0.0091 'International Tables Vol C Tables 4.2.6.8 and 6.1.1.4'
H H 0.0000 0.0000 'International Tables Vol C Tables 4.2.6.8 and 6.1.1.4'
Cu Cu -1.9646 0.5888 'International Tables Vol C Tables 4.2.6.8 and 6.1.1.4'
Fe Fe -1.1336 3.1974 'International Tables Vol C Tables 4.2.6.8 and 6.1.1.4'
N N 0.0311 0.0180 'International Tables Vol C Tables 4.2.6.8 and 6.1.1.4'
O O 0.0492 0.0322 'International Tables Vol C Tables 4.2.6.8 and 6.1.1.4'
S S 0.3331 0.5567 'International Tables Vol C Tables 4.2.6.8 and 6.1.1.4'

loop_
_exptl_crystal_face_index_h
_exptl_crystal_face_index_k
_exptl_crystal_face_index_l
_exptl_crystal_face_perp_dist
_exptl_oxdiff_crystal_face_indexfrac_h
_exptl_oxdiff_crystal_face_indexfrac_k
_exptl_oxdiff_crystal_face_indexfrac_l
_exptl_oxdiff_crystal_face_x
_exptl_oxdiff_crystal_face_y
_exptl_oxdiff_crystal_face_z
-8 0 4 0.0493 -8.0042 -0.0023 4.0063 0.9114 0.4021 0.2504
8 0 -4 0.0239 8.0042 0.0023 -4.0063 -0.9114 -0.4021 -0.2504
-1 14 -1 0.2428 -1.0061 13.9935 -0.9889 0.5083 -0.8634 0.0569
1 -13 -6 0.2476 1.0057 -12.9952 -6.0135 -0.3651 0.7861 -0.4966
8 1 -2 0.0184 8.0038 1.0022 -2.0046 -0.9184 -0.4636 -0.1135
-3 0 15 0.0466 -3.0016 0.0015 15.0087 0.1165 0.1744 0.9587
3 0 -15 0.0450 3.0016 -0.0015 -15.0087 -0.1165 -0.1744 -0.9587

loop_
_geom_angle_atom_site_label_1
_geom_angle_atom_site_label_2
_geom_angle_atom_site_label_3
_geom_angle
S1 Cu1 Cu2 96.84(3)
S2 Cu1 Cu2 51.40(2)
S2 Cu1 S1 71.26(3)
S4 Cu1 Cu2 75.09(3)
S4 Cu1 S1 104.40(4)
S4 Cu1 S2 124.03(4)
C17 Cu1 Cu2 148.14(11)
C17 Cu1 S1 106.55(10)
C17 Cu1 S2 116.39(11)
C17 Cu1 S4 117.99(11)
S2 Cu2 Cu1 57.27(3)
S2 Cu2 S3 113.38(4)
S3 Cu2 Cu1 94.76(3)
C38 Cu2 Cu1 136.34(10)
C38 Cu2 S2 121.62(11)
C38 Cu2 S3 118.79(10)
C1 Fe1 C2 39.65(16)
C1 Fe1 C3 65.52(16)
C1 Fe1 C4 65.32(16)
C1 Fe1 C5 38.65(16)
C2 Fe1 C3 38.45(18)
C2 Fe1 C4 65.26(17)
C2 Fe1 C5 65.12(15)
C3 Fe1 C4 39.33(16)
C3 Fe1 C5 65.02(14)
C4 Fe1 C5 38.57(14)
C6 Fe1 C1 164.47(16)
C6 Fe1 C2 128.31(17)
C6 Fe1 C3 99.07(15)
C6 Fe1 C4 101.84(16)
C6 Fe1 C5 134.60(17)
C6 Fe1 C7 92.17(18)
C6 Fe1 C8 87.43(14)
C7 Fe1 C1 98.01(18)
C7 Fe1 C2 93.61(18)
C7 Fe1 C3 123.20(18)
C7 Fe1 C4 158.84(17)
C7 Fe1 C5 132.72(17)
C7 Fe1 C8 93.59(17)
C8 Fe1 C1 103.52(15)
C8 Fe1 C2 143.14(15)
C8 Fe1 C3 142.04(16)
C8 Fe1 C4 102.71(15)
C8 Fe1 C5 83.79(14)
C9 Fe2 C11 65.4(2)
C9 Fe2 C12 64.6(2)
C9 Fe2 C13 38.8(2)
C10 Fe2 C9 40.1(2)
C10 Fe2 C11 37.9(2)
C10 Fe2 C12 64.1(2)
C10 Fe2 C13 65.0(2)
C11 Fe2 C12 38.6(2)
C11 Fe2 C13 64.31(19)
C12 Fe2 C13 37.74(18)
C14 Fe2 C9 160.0(2)
C14 Fe2 C10 121.9(2)
C14 Fe2 C11 94.7(2)
C14 Fe2 C12 101.70(19)
C14 Fe2 C13 135.79(19)
C14 Fe2 C16 91.57(18)
C15 Fe2 C9 97.0(2)
C15 Fe2 C10 96.7(3)
C15 Fe2 C11 127.9(3)
C15 Fe2 C12 159.9(2)
C15 Fe2 C13 130.3(2)
C15 Fe2 C14 93.6(2)
C15 Fe2 C16 90.45(19)
C16 Fe2 C9 105.16(19)
C16 Fe2 C10 145.0(2)
C16 Fe2 C11 140.5(2)
C16 Fe2 C12 101.98(18)
C16 Fe2 C13 84.37(16)
C8 S1 Cu1 82.42(11)
Cu2 S2 Cu1 71.33(3)
C8 S2 Cu1 86.35(12)
C8 S2 Cu2 112.10(11)
C16 S3 Cu2 98.34(12)
C16 S4 Cu1 113.08(13)
C17 N1 C18 111.4(3)
C17 N1 C20 124.6(3)
C18 N1 C20 124.0(3)
C17 N2 C19 111.8(3)
C17 N2 C29 123.7(3)
C19 N2 C29 124.0(3)
C38 N3 C39 111.9(3)
C38 N3 C41 125.3(3)
C39 N3 C41 122.8(3)
C38 N4 C40 111.7(3)
C38 N4 C50 124.5(3)
C40 N4 C50 123.6(3)
Fe1 C1 H1 123.3
C2 C1 Fe1 70.4(2)
C2 C1 H1 126.3
C5 C1 Fe1 71.7(2)
C5 C1 H1 126.3
C5 C1 C2 107.4(4)
Fe1 C2 H2 124.8
C1 C2 Fe1 70.0(2)
C1 C2 H2 126.0
C3 C2 Fe1 70.8(2)
C3 C2 C1 108.0(4)
C3 C2 H2 126.0
Fe1 C3 H3 124.5
C2 C3 Fe1 70.7(2)
C2 C3 H3 125.9
C2 C3 C4 108.3(3)
C4 C3 Fe1 70.5(2)
C4 C3 H3 125.9
Fe1 C4 H4 124.0
C3 C4 Fe1 70.1(2)
C3 C4 H4 126.2
C5 C4 Fe1 71.3(2)
C5 C4 C3 107.6(4)
C5 C4 H4 126.2
Fe1 C5 H5 126.1
C1 C5 Fe1 69.7(2)
C1 C5 C4 108.6(3)
C1 C5 H5 125.7
C4 C5 Fe1 70.1(2)
C4 C5 H5 125.7
O1 C6 Fe1 177.4(4)
O2 C7 Fe1 176.0(4)
S1 C8 Fe1 120.98(18)
S1 C8 S2 119.9(2)
S2 C8 Fe1 119.1(2)
Fe2 C9 H9 123.6
C10 C9 Fe2 69.8(3)
C10 C9 H9 127.1
C13 C9 Fe2 71.2(3)
C13 C9 H9 127.1
C13 C9 C10 105.8(5)
Fe2 C10 H10 124.1
C9 C10 Fe2 70.1(3)
C9 C10 H10 125.8
C11 C10 Fe2 71.6(4)
C11 C10 C9 108.3(5)
C11 C10 H10 125.8
Fe2 C11 H11 124.3
C10 C11 Fe2 70.5(3)
C10 C11 H11 126.0
C10 C11 C12 108.0(5)
C12 C11 Fe2 70.8(3)
C12 C11 H11 126.0
Fe2 C12 H12 124.2
C11 C12 Fe2 70.6(3)
C11 C12 H12 125.5
C13 C12 Fe2 71.2(3)
C13 C12 C11 109.0(5)
C13 C12 H12 125.5
Fe2 C13 H13 125.0
C9 C13 Fe2 70.0(3)
C9 C13 H13 125.6
C12 C13 Fe2 71.0(3)
C12 C13 C9 108.9(4)
C12 C13 H13 125.6
O3 C14 Fe2 177.7(4)
O4 C15 Fe2 178.0(5)
S3 C16 Fe2 119.46(18)
S4 C16 Fe2 117.8(2)
S4 C16 S3 122.6(2)
N1 C17 Cu1 128.4(3)
N1 C17 N2 103.0(3)
N2 C17 Cu1 128.1(3)
N1 C18 H18 126.3
C19 C18 N1 107.3(3)
C19 C18 H18 126.3
N2 C19 H19 126.7
C18 C19 N2 106.5(3)
C18 C19 H19 126.7
C21 C20 N1 118.7(3)
C25 C20 N1 119.2(3)
C25 C20 C21 122.1(4)
C20 C21 C26 120.8(4)
C22 C21 C20 117.6(3)
C22 C21 C26 121.6(3)
C21 C22 H22 118.9
C21 C22 C23 122.2(4)
C23 C22 H22 118.9
C22 C23 C27 121.0(4)
C24 C23 C22 118.2(4)
C24 C23 C27 120.8(4)
C23 C24 H24 119.0
C23 C24 C25 121.9(4)
C25 C24 H24 119.0
C20 C25 C28 121.3(3)
C24 C25 C20 117.9(3)
C24 C25 C28 120.7(3)
C21 C26 H26A 109.5
C21 C26 H26B 109.5
C21 C26 H26C 109.5
H26A C26 H26B 109.5
H26A C26 H26C 109.5
H26B C26 H26C 109.5
C23 C27 H27A 109.5
C23 C27 H27B 109.5
C23 C27 H27C 109.5
H27A C27 H27B 109.5
H27A C27 H27C 109.5
H27B C27 H27C 109.5
C25 C28 H28A 109.5
C25 C28 H28B 109.5
C25 C28 H28C 109.5
H28A C28 H28B 109.5
H28A C28 H28C 109.5
H28B C28 H28C 109.5
C30 C29 N2 120.1(4)
C34 C29 N2 118.0(3)
C34 C29 C30 121.9(4)
C29 C30 C31 117.3(4)
C29 C30 C35 120.3(4)
C31 C30 C35 122.3(4)
C30 C31 H31 119.0
C32 C31 C30 121.9(4)
C32 C31 H31 119.0
C31 C32 C33 118.9(4)
C31 C32 C36 120.7(5)
C33 C32 C36 120.4(5)
C32 C33 H33 119.2
C32 C33 C34 121.7(5)
C34 C33 H33 119.2
C29 C34 C33 118.3(4)
C29 C34 C37 120.6(4)
C33 C34 C37 121.0(4)
C30 C35 H35A 109.5
C30 C35 H35B 109.5
C30 C35 H35C 109.5
H35A C35 H35B 109.5
H35A C35 H35C 109.5
H35B C35 H35C 109.5
C32 C36 H36A 109.5
C32 C36 H36B 109.5
C32 C36 H36C 109.5
H36A C36 H36B 109.5
H36A C36 H36C 109.5
H36B C36 H36C 109.5
C34 C37 H37A 109.5
C34 C37 H37B 109.5
C34 C37 H37C 109.5
H37A C37 H37B 109.5
H37A C37 H37C 109.5
H37B C37 H37C 109.5
N3 C38 Cu2 122.8(2)
N3 C38 N4 103.2(3)
N4 C38 Cu2 132.7(3)
N3 C39 H39 126.7
C40 C39 N3 106.6(3)
C40 C39 H39 126.7
N4 C40 H40 126.7
C39 C40 N4 106.5(3)
C39 C40 H40 126.7
C42 C41 N3 119.9(3)
C42 C41 C46 122.3(3)
C46 C41 N3 117.8(3)
C41 C42 C43 117.8(3)
C41 C42 C47 121.9(3)
C43 C42 C47 120.3(4)
C42 C43 H43 119.1
C42 C43 C44 121.7(4)
C44 C43 H43 119.1
C43 C44 C48 120.4(4)
C45 C44 C43 118.8(3)
C45 C44 C48 120.8(4)
C44 C45 H45 119.1
C44 C45 C46 121.7(3)
C46 C45 H45 119.1
C41 C46 C49 120.8(3)
C45 C46 C41 117.7(4)
C45 C46 C49 121.4(3)
C42 C47 H47A 109.5
C42 C47 H47B 109.5
C42 C47 H47C 109.5
H47A C47 H47B 109.5
H47A C47 H47C 109.5
H47B C47 H47C 109.5
C44 C48 H48A 109.5
C44 C48 H48B 109.5
C44 C48 H48C 109.5
H48A C48 H48B 109.5
H48A C48 H48C 109.5
H48B C48 H48C 109.5
C46 C49 H49A 109.5
C46 C49 H49B 109.5
C46 C49 H49C 109.5
H49A C49 H49B 109.5
H49A C49 H49C 109.5
H49B C49 H49C 109.5
C51 C50 N4 119.8(3)
C51 C50 C55 122.3(3)
C55 C50 N4 117.9(4)
C50 C51 C52 117.8(4)
C50 C51 C56 121.4(4)
C52 C51 C56 120.8(4)
C51 C52 H52 119.3
C51 C52 C53 121.4(4)
C53 C52 H52 119.3
C52 C53 C57 120.4(4)
C54 C53 C52 118.7(4)
C54 C53 C57 120.9(4)
C53 C54 H54 119.0
C53 C54 C55 122.0(4)
C55 C54 H54 119.0
C50 C55 C58 121.1(3)
C54 C55 C50 117.8(4)
C54 C55 C58 121.1(3)
C51 C56 H56A 109.5
C51 C56 H56B 109.5
C51 C56 H56C 109.5
H56A C56 H56B 109.5
H56A C56 H56C 109.5
H56B C56 H56C 109.5
C53 C57 H57A 109.5
C53 C57 H57B 109.5
C53 C57 H57C 109.5
H57A C57 H57B 109.5
H57A C57 H57C 109.5
H57B C57 H57C 109.5
C55 C58 H58A 109.5
C55 C58 H58B 109.5
C55 C58 H58C 109.5
H58A C58 H58B 109.5
H58A C58 H58C 109.5
H58B C58 H58C 109.5
H1SA C1S H1SB 109.5
H1SA C1S H1SC 109.5
H1SB C1S H1SC 109.5
C2S C1S H1SA 109.5
C2S C1S H1SB 109.5
C2S C1S H1SC 109.5
C1S C2S H2SA 108.9
C1S C2S H2SB 108.9
H2SA C2S H2SB 107.8
C3S C2S C1S 113.2(13)
C3S C2S H2SA 108.9
C3S C2S H2SB 108.9
C2S C3S H3SA 109.0
C2S C3S H3SB 109.0
H3SA C3S H3SB 107.8
C4S C3S C2S 112.8(10)
C4S C3S H3SA 109.0
C4S C3S H3SB 109.0
C3S C4S H4SA 108.0
C3S C4S H4SB 108.0
H4SA C4S H4SB 107.3
C5S C4S C3S 117.0(9)
C5S C4S H4SA 108.0
C5S C4S H4SB 108.0
C4S C5S H5SA 109.1
C4S C5S H5SB 109.1
C4S C5S C6S 112.4(11)
H5SA C5S H5SB 107.9
C6S C5S H5SA 109.1
C6S C5S H5SB 109.1
C5S C6S H6SA 106.9
C5S C6S H6SB 106.9
H6SA C6S H6SB 106.7
C7S C6S C5S 121.6(16)
C7S C6S H6SA 106.9
C7S C6S H6SB 106.9
C6S C7S H7SA 109.5
C6S C7S H7SB 109.5
C6S C7S H7SC 109.5
H7SA C7S H7SB 109.5
H7SA C7S H7SC 109.5
H7SB C7S H7SC 109.5

loop_
_geom_bond_atom_site_label_1
_geom_bond_atom_site_label_2
_geom_bond_distance
Cu1 Cu2 2.7423(7)
Cu1 S1 2.5844(10)
Cu1 S2 2.4350(10)
Cu1 S4 2.2456(10)
Cu1 C17 1.941(3)
Cu2 S2 2.2622(9)
Cu2 S3 2.2901(10)
Cu2 C38 1.934(4)
Fe1 C1 2.111(4)
Fe1 C2 2.116(4)
Fe1 C3 2.117(3)
Fe1 C4 2.122(4)
Fe1 C5 2.137(4)
Fe1 C6 1.760(4)
Fe1 C7 1.766(4)
Fe1 C8 1.983(3)
Fe2 C9 2.101(5)
Fe2 C10 2.097(6)
Fe2 C11 2.111(5)
Fe2 C12 2.114(5)
Fe2 C13 2.116(4)
Fe2 C14 1.766(4)
Fe2 C15 1.752(5)
Fe2 C16 1.981(4)
S1 C8 1.669(4)
S2 C8 1.711(3)
S3 C16 1.690(4)
S4 C16 1.690(3)
O1 C6 1.146(5)
O2 C7 1.151(5)
O3 C14 1.148(5)
O4 C15 1.150(6)
N1 C17 1.360(5)
N1 C18 1.394(4)
N1 C20 1.439(5)
N2 C17 1.370(4)
N2 C19 1.390(4)
N2 C29 1.444(5)
N3 C38 1.355(5)
N3 C39 1.392(4)
N3 C41 1.437(4)
N4 C38 1.370(4)
N4 C40 1.389(5)
N4 C50 1.436(5)
C1 H1 0.9500
C1 C2 1.434(6)
C1 C5 1.406(6)
C2 H2 0.9500
C2 C3 1.394(6)
C3 H3 0.9500
C3 C4 1.427(6)
C4 H4 0.9500
C4 C5 1.407(5)
C5 H5 0.9500
C9 H9 0.9500
C9 C10 1.438(8)
C9 C13 1.401(7)
C10 H10 0.9500
C10 C11 1.368(9)
C11 H11 0.9500
C11 C12 1.396(8)
C12 H12 0.9500
C12 C13 1.368(6)
C13 H13 0.9500
C18 H18 0.9500
C18 C19 1.327(6)
C19 H19 0.9500
C20 C21 1.403(5)
C20 C25 1.394(5)
C21 C22 1.386(6)
C21 C26 1.500(5)
C22 H22 0.9500
C22 C23 1.394(6)
C23 C24 1.391(6)
C23 C27 1.512(6)
C24 H24 0.9500
C24 C25 1.390(6)
C25 C28 1.508(5)
C26 H26A 0.9800
C26 H26B 0.9800
C26 H26C 0.9800
C27 H27A 0.9800
C27 H27B 0.9800
C27 H27C 0.9800
C28 H28A 0.9800
C28 H28B 0.9800
C28 H28C 0.9800
C29 C30 1.396(5)
C29 C34 1.385(6)
C30 C31 1.406(7)
C30 C35 1.486(6)
C31 H31 0.9500
C31 C32 1.373(7)
C32 C33 1.380(7)
C32 C36 1.518(7)
C33 H33 0.9500
C33 C34 1.392(6)
C34 C37 1.499(6)
C35 H35A 0.9800
C35 H35B 0.9800
C35 H35C 0.9800
C36 H36A 0.9800
C36 H36B 0.9800
C36 H36C 0.9800
C37 H37A 0.9800
C37 H37B 0.9800
C37 H37C 0.9800
C39 H39 0.9500
C39 C40 1.344(6)
C40 H40 0.9500
C41 C42 1.389(5)
C41 C46 1.398(5)
C42 C43 1.392(5)
C42 C47 1.510(5)
C43 H43 0.9500
C43 C44 1.392(5)
C44 C45 1.382(6)
C44 C48 1.509(5)
C45 H45 0.9500
C45 C46 1.396(5)
C46 C49 1.503(5)
C47 H47A 0.9800
C47 H47B 0.9800
C47 H47C 0.9800
C48 H48A 0.9800
C48 H48B 0.9800
C48 H48C 0.9800
C49 H49A 0.9800
C49 H49B 0.9800
C49 H49C 0.9800
C50 C51 1.386(6)
C50 C55 1.402(5)
C51 C52 1.398(6)
C51 C56 1.506(5)
C52 H52 0.9500
C52 C53 1.398(6)
C53 C54 1.380(6)
C53 C57 1.509(5)
C54 H54 0.9500
C54 C55 1.387(5)
C55 C58 1.503(6)
C56 H56A 0.9800
C56 H56B 0.9800
C56 H56C 0.9800
C57 H57A 0.9800
C57 H57B 0.9800
C57 H57C 0.9800
C58 H58A 0.9800
C58 H58B 0.9800
C58 H58C 0.9800
C1S H1SA 0.9800
C1S H1SB 0.9800
C1S H1SC 0.9800
C1S C2S 1.570(15)
C2S H2SA 0.9900
C2S H2SB 0.9900
C2S C3S 1.517(14)
C3S H3SA 0.9900
C3S H3SB 0.9900
C3S C4S 1.514(12)
C4S H4SA 0.9900
C4S H4SB 0.9900
C4S C5S 1.482(12)
C5S H5SA 0.9900
C5S H5SB 0.9900
C5S C6S 1.530(15)
C6S H6SA 0.9900
C6S H6SB 0.9900
C6S C7S 1.302(15)
C7S H7SA 0.9800
C7S H7SB 0.9800
C7S H7SC 0.9800

loop_
_geom_torsion_atom_site_label_1
_geom_torsion_atom_site_label_2
_geom_torsion_atom_site_label_3
_geom_torsion_atom_site_label_4
_geom_torsion
Cu1 Cu2 S2 C8 -77.90(13)
Cu1 Cu2 S3 C16 -39.76(12)
Cu1 Cu2 C38 N3 -151.9(2)
Cu1 Cu2 C38 N4 43.3(4)
Cu1 S1 C8 Fe1 177.61(18)
Cu1 S1 C8 S2 -1.24(17)
Cu1 S2 C8 Fe1 -177.56(16)
Cu1 S2 C8 S1 1.31(18)
Cu1 S4 C16 Fe2 -138.38(14)
Cu1 S4 C16 S3 38.5(3)
Cu2 Cu1 S1 C8 -44.44(11)
Cu2 Cu1 S2 C8 114.80(11)
Cu2 Cu1 S4 C16 -52.06(15)
Cu2 Cu1 C17 N1 -145.2(2)
Cu2 Cu1 C17 N2 43.9(4)
Cu2 S2 C8 Fe1 -109.40(16)
Cu2 S2 C8 S1 69.5(2)
Cu2 S3 C16 Fe2 -174.13(16)
Cu2 S3 C16 S4 9.1(2)
Fe1 C1 C2 C3 -60.9(3)
Fe1 C1 C5 C4 59.5(2)
Fe1 C2 C3 C4 -60.8(2)
Fe1 C3 C4 C5 -61.8(2)
Fe1 C4 C5 C1 -59.2(3)
Fe2 C9 C10 C11 -61.7(4)
Fe2 C9 C13 C12 60.7(3)
Fe2 C10 C11 C12 -61.2(4)
Fe2 C11 C12 C13 -61.2(3)
Fe2 C12 C13 C9 -60.0(4)
S1 Cu1 Cu2 S2 59.35(3)
S1 Cu1 Cu2 S3 -55.48(3)
S1 Cu1 Cu2 C38 162.59(16)
S1 Cu1 S2 Cu2 -115.58(3)
S1 Cu1 S2 C8 -0.77(10)
S1 Cu1 S4 C16 41.32(16)
S1 Cu1 C17 N1 79.3(3)
S1 Cu1 C17 N2 -91.6(3)
S2 Cu1 Cu2 S3 -114.83(4)
S2 Cu1 Cu2 C38 103.24(17)
S2 Cu1 S1 C8 0.80(11)
S2 Cu1 S4 C16 -35.57(16)
S2 Cu1 C17 N1 156.2(3)
S2 Cu1 C17 N2 -14.7(3)
S2 Cu2 S3 C16 -96.04(12)
S2 Cu2 C38 N3 -77.9(3)
S2 Cu2 C38 N4 117.3(3)
S3 Cu2 S2 Cu1 80.18(4)
S3 Cu2 S2 C8 2.28(14)
S3 Cu2 C38 N3 72.6(3)
S3 Cu2 C38 N4 -92.2(3)
S4 Cu1 Cu2 S2 162.49(4)
S4 Cu1 Cu2 S3 47.65(4)
S4 Cu1 Cu2 C38 -94.27(17)
S4 Cu1 S1 C8 -120.74(11)
S4 Cu1 S2 Cu2 -20.54(5)
S4 Cu1 S2 C8 94.26(11)
S4 Cu1 C17 N1 -37.6(3)
S4 Cu1 C17 N2 151.6(3)
N1 C18 C19 N2 -0.3(4)
N1 C20 C21 C22 -177.2(3)
N1 C20 C21 C26 3.7(5)
N1 C20 C25 C24 177.8(3)
N1 C20 C25 C28 -3.9(5)
N2 C29 C30 C31 -180.0(3)
N2 C29 C30 C35 -1.9(5)
N2 C29 C34 C33 -179.6(4)
N2 C29 C34 C37 0.7(5)
N3 C39 C40 N4 -0.7(5)
N3 C41 C42 C43 177.5(3)
N3 C41 C42 C47 -2.2(5)
N3 C41 C46 C45 -176.6(3)
N3 C41 C46 C49 5.4(5)
N4 C50 C51 C52 -178.8(3)
N4 C50 C51 C56 3.7(5)
N4 C50 C55 C54 -179.6(3)
N4 C50 C55 C58 0.5(5)
C1 Fe1 C2 C3 118.4(4)
C1 Fe1 C3 C2 -38.1(2)
C1 Fe1 C3 C4 80.3(2)
C1 Fe1 C4 C3 -80.9(3)
C1 Fe1 C4 C5 36.6(2)
C1 Fe1 C5 C4 -119.7(3)
C1 Fe1 C6 O1 -140(8)
C1 Fe1 C7 O2 87(6)
C1 Fe1 C8 S1 -103.6(2)
C1 Fe1 C8 S2 75.2(2)
C1 C2 C3 Fe1 60.4(3)
C1 C2 C3 C4 -0.5(4)
C2 Fe1 C1 C5 -116.9(4)
C2 Fe1 C3 C4 118.4(3)
C2 Fe1 C4 C3 -37.0(2)
C2 Fe1 C4 C5 80.5(3)
C2 Fe1 C5 C1 38.8(2)
C2 Fe1 C5 C4 -80.9(3)
C2 Fe1 C6 O1 -105(8)
C2 Fe1 C7 O2 47(6)
C2 Fe1 C8 S1 -101.9(3)
C2 Fe1 C8 S2 77.0(3)
C2 C1 C5 Fe1 -61.6(2)
C2 C1 C5 C4 -2.1(4)
C2 C3 C4 Fe1 61.0(3)
C2 C3 C4 C5 -0.8(4)
C3 Fe1 C1 C2 36.9(3)
C3 Fe1 C1 C5 -80.0(3)
C3 Fe1 C2 C1 -118.4(4)
C3 Fe1 C4 C5 117.5(3)
C3 Fe1 C5 C1 81.4(3)
C3 Fe1 C5 C4 -38.3(2)
C3 Fe1 C6 O1 -133(8)
C3 Fe1 C7 O2 21(6)
C3 Fe1 C8 S1 -36.3(3)
C3 Fe1 C8 S2 142.6(2)
C3 C4 C5 Fe1 61.1(2)
C3 C4 C5 C1 1.8(4)
C4 Fe1 C1 C2 80.4(3)
C4 Fe1 C1 C5 -36.6(2)
C4 Fe1 C2 C1 -80.5(3)
C4 Fe1 C2 C3 37.9(2)
C4 Fe1 C3 C2 -118.4(3)
C4 Fe1 C5 C1 119.7(3)
C4 Fe1 C6 O1 -173(100)
C4 Fe1 C7 O2 50(6)
C4 Fe1 C8 S1 -36.3(2)
C4 Fe1 C8 S2 142.51(18)
C5 Fe1 C1 C2 116.9(4)
C5 Fe1 C2 C1 -37.9(2)
C5 Fe1 C2 C3 80.5(3)
C5 Fe1 C3 C2 -80.8(3)
C5 Fe1 C3 C4 37.6(2)
C5 Fe1 C4 C3 -117.5(3)
C5 Fe1 C6 O1 163(8)
C5 Fe1 C7 O2 106(6)
C5 Fe1 C8 S1 -70.2(2)
C5 Fe1 C8 S2 108.7(2)
C5 C1 C2 Fe1 62.5(3)
C5 C1 C2 C3 1.6(4)
C6 Fe1 C1 C2 44.5(8)
C6 Fe1 C1 C5 -72.5(7)
C6 Fe1 C2 C1 -166.2(3)
C6 Fe1 C2 C3 -47.8(3)
C6 Fe1 C3 C2 144.0(3)
C6 Fe1 C3 C4 -97.6(2)
C6 Fe1 C4 C3 89.9(2)
C6 Fe1 C4 C5 -152.6(2)
C6 Fe1 C5 C1 159.0(2)
C6 Fe1 C5 C4 39.3(3)
C6 Fe1 C7 O2 -82(6)
C6 Fe1 C8 S1 65.2(2)
C6 Fe1 C8 S2 -115.9(2)
C7 Fe1 C1 C2 -86.0(3)
C7 Fe1 C1 C5 157.1(2)
C7 Fe1 C2 C1 98.2(3)
C7 Fe1 C2 C3 -143.4(3)
C7 Fe1 C3 C2 45.3(3)
C7 Fe1 C3 C4 163.7(2)
C7 Fe1 C4 C3 -40.6(5)
C7 Fe1 C4 C5 77.0(5)
C7 Fe1 C5 C1 -31.7(3)
C7 Fe1 C5 C4 -151.4(3)
C7 Fe1 C6 O1 -9(8)
C7 Fe1 C8 S1 157.2(2)
C7 Fe1 C8 S2 -23.9(2)
C8 Fe1 C1 C2 178.3(3)
C8 Fe1 C1 C5 61.4(2)
C8 Fe1 C2 C1 -2.7(4)
C8 Fe1 C2 C3 115.7(3)
C8 Fe1 C3 C2 -118.5(3)
C8 Fe1 C3 C4 -0.1(4)
C8 Fe1 C4 C3 179.9(2)
C8 Fe1 C4 C5 -62.6(2)
C8 Fe1 C5 C1 -120.8(2)
C8 Fe1 C5 C4 119.4(2)
C8 Fe1 C6 O1 85(8)
C8 Fe1 C7 O2 -169(6)
C9 Fe2 C10 C11 118.3(5)
C9 Fe2 C11 C10 -38.6(3)
C9 Fe2 C11 C12 79.5(3)
C9 Fe2 C12 C11 -81.7(4)
C9 Fe2 C12 C13 37.2(3)
C9 Fe2 C13 C12 -119.3(4)
C9 Fe2 C14 O3 -37(10)
C9 Fe2 C15 O4 75(16)
C9 Fe2 C16 S3 -124.7(2)
C9 Fe2 C16 S4 52.3(3)
C9 C10 C11 Fe2 60.8(4)
C9 C10 C11 C12 -0.4(7)
C10 Fe2 C9 C13 -115.5(4)
C10 Fe2 C11 C12 118.1(5)
C10 Fe2 C12 C11 -37.1(3)
C10 Fe2 C12 C13 81.9(3)
C10 Fe2 C13 C9 39.9(3)
C10 Fe2 C13 C12 -79.4(4)
C10 Fe2 C14 O3 -14(10)
C10 Fe2 C15 O4 35(16)
C10 Fe2 C16 S3 -119.7(4)
C10 Fe2 C16 S4 57.2(4)
C10 C9 C13 Fe2 -61.7(4)
C10 C9 C13 C12 -1.0(6)
C10 C11 C12 Fe2 61.0(4)
C10 C11 C12 C13 -0.2(6)
C11 Fe2 C9 C10 36.6(3)
C11 Fe2 C9 C13 -79.0(3)
C11 Fe2 C10 C9 -118.3(5)
C11 Fe2 C12 C13 118.9(5)
C11 Fe2 C13 C9 82.0(4)
C11 Fe2 C13 C12 -37.3(3)
C11 Fe2 C14 O3 -43(10)
C11 Fe2 C15 O4 11(16)
C11 Fe2 C16 S3 -55.1(4)
C11 Fe2 C16 S4 121.8(3)
C11 C12 C13 Fe2 60.8(4)
C11 C12 C13 C9 0.8(6)
C12 Fe2 C9 C10 79.3(4)
C12 Fe2 C9 C13 -36.2(3)
C12 Fe2 C10 C9 -80.6(3)
C12 Fe2 C10 C11 37.7(3)
C12 Fe2 C11 C10 -118.1(5)
C12 Fe2 C13 C9 119.3(4)
C12 Fe2 C14 O3 -81(10)
C12 Fe2 C15 O4 52(16)
C12 Fe2 C16 S3 -58.0(2)
C12 Fe2 C16 S4 118.9(2)
C13 Fe2 C9 C10 115.5(4)
C13 Fe2 C10 C9 -38.6(3)
C13 Fe2 C10 C11 79.6(3)
C13 Fe2 C11 C10 -81.6(4)
C13 Fe2 C11 C12 36.5(3)
C13 Fe2 C12 C11 -118.9(5)
C13 Fe2 C14 O3 -100(10)
C13 Fe2 C15 O4 97(16)
C13 Fe2 C16 S3 -91.6(2)
C13 Fe2 C16 S4 85.3(2)
C13 C9 C10 Fe2 62.6(4)
C13 C9 C10 C11 0.9(6)
C14 Fe2 C9 C10 29.7(8)
C14 Fe2 C9 C13 -85.8(7)
C14 Fe2 C10 C9 -168.5(3)
C14 Fe2 C10 C11 -50.3(4)
C14 Fe2 C11 C10 139.1(4)
C14 Fe2 C11 C12 -102.8(3)
C14 Fe2 C12 C11 82.9(3)
C14 Fe2 C12 C13 -158.2(3)
C14 Fe2 C13 C9 150.7(3)
C14 Fe2 C13 C12 31.4(4)
C14 Fe2 C15 O4 -88(16)
C14 Fe2 C16 S3 44.3(2)
C14 Fe2 C16 S4 -138.8(2)
C15 Fe2 C9 C10 -92.0(4)
C15 Fe2 C9 C13 152.4(3)
C15 Fe2 C10 C9 93.0(3)
C15 Fe2 C10 C11 -148.8(3)
C15 Fe2 C11 C10 40.7(4)
C15 Fe2 C11 C12 158.8(3)
C15 Fe2 C12 C11 -56.0(7)
C15 Fe2 C12 C13 63.0(7)
C15 Fe2 C13 C9 -37.0(4)
C15 Fe2 C13 C12 -156.3(3)
C15 Fe2 C14 O3 86(10)
C15 Fe2 C16 S3 137.9(3)
C15 Fe2 C16 S4 -45.1(3)
C16 Fe2 C9 C10 175.6(3)
C16 Fe2 C9 C13 60.1(3)
C16 Fe2 C10 C9 -7.5(6)
C16 Fe2 C10 C11 110.8(4)
C16 Fe2 C11 C10 -122.7(4)
C16 Fe2 C11 C12 -4.6(5)
C16 Fe2 C12 C11 177.0(3)
C16 Fe2 C12 C13 -64.0(3)
C16 Fe2 C13 C9 -122.8(3)
C16 Fe2 C13 C12 117.9(3)
C16 Fe2 C14 O3 176(100)
C16 Fe2 C15 O4 -180(100)
C17 Cu1 Cu2 S2 -78.06(19)
C17 Cu1 Cu2 S3 167.10(19)
C17 Cu1 Cu2 C38 25.2(3)
C17 Cu1 S1 C8 113.69(16)
C17 Cu1 S2 Cu2 144.79(12)
C17 Cu1 S2 C8 -100.41(15)
C17 Cu1 S4 C16 159.32(19)
C17 N1 C18 C19 0.5(4)
C17 N1 C20 C21 -98.8(4)
C17 N1 C20 C25 81.9(4)
C17 N2 C19 C18 0.1(4)
C17 N2 C29 C30 100.4(4)
C17 N2 C29 C34 -80.4(4)
C18 N1 C17 Cu1 -173.0(2)
C18 N1 C17 N2 -0.4(4)
C18 N1 C20 C21 82.6(4)
C18 N1 C20 C25 -96.8(4)
C19 N2 C17 Cu1 172.8(2)
C19 N2 C17 N1 0.2(4)
C19 N2 C29 C30 -89.1(4)
C19 N2 C29 C34 90.1(4)
C20 N1 C17 Cu1 8.2(5)
C20 N1 C17 N2 -179.1(3)
C20 N1 C18 C19 179.2(3)
C20 C21 C22 C23 -1.4(5)
C21 C20 C25 C24 -1.5(5)
C21 C20 C25 C28 176.8(3)
C21 C22 C23 C24 0.2(6)
C21 C22 C23 C27 179.1(4)
C22 C23 C24 C25 0.4(6)
C23 C24 C25 C20 0.2(5)
C23 C24 C25 C28 -178.1(3)
C25 C20 C21 C22 2.1(5)
C25 C20 C21 C26 -177.0(3)
C26 C21 C22 C23 177.7(4)
C27 C23 C24 C25 -178.5(4)
C29 N2 C17 Cu1 -15.7(5)
C29 N2 C17 N1 171.7(3)
C29 N2 C19 C18 -171.4(3)
C29 C30 C31 C32 -1.0(6)
C30 C29 C34 C33 -0.4(6)
C30 C29 C34 C37 179.9(4)
C30 C31 C32 C33 0.8(7)
C30 C31 C32 C36 -179.6(4)
C31 C32 C33 C34 -0.3(7)
C32 C33 C34 C29 0.2(7)
C32 C33 C34 C37 179.9(5)
C34 C29 C30 C31 0.8(5)
C34 C29 C30 C35 178.9(4)
C35 C30 C31 C32 -179.1(4)
C36 C32 C33 C34 -180.0(5)
C38 Cu2 S2 Cu1 -127.89(12)
C38 Cu2 S2 C8 154.21(17)
C38 Cu2 S3 C16 111.17(17)
C38 N3 C39 C40 0.3(5)
C38 N3 C41 C42 78.3(5)
C38 N3 C41 C46 -103.8(4)
C38 N4 C40 C39 0.9(5)
C38 N4 C50 C51 79.5(5)
C38 N4 C50 C55 -101.6(4)
C39 N3 C38 Cu2 -168.3(3)
C39 N3 C38 N4 0.2(4)
C39 N3 C41 C42 -100.1(4)
C39 N3 C41 C46 77.9(5)
C40 N4 C38 Cu2 166.2(3)
C40 N4 C38 N3 -0.7(4)
C40 N4 C50 C51 -105.9(4)
C40 N4 C50 C55 73.0(5)
C41 N3 C38 Cu2 13.2(5)
C41 N3 C38 N4 -178.2(3)
C41 N3 C39 C40 178.8(4)
C41 C42 C43 C44 -0.4(5)
C42 C41 C46 C45 1.3(5)
C42 C41 C46 C49 -176.8(3)
C42 C43 C44 C45 0.2(6)
C42 C43 C44 C48 178.7(4)
C43 C44 C45 C46 0.8(6)
C44 C45 C46 C41 -1.5(5)
C44 C45 C46 C49 176.6(4)
C46 C41 C42 C43 -0.4(5)
C46 C41 C42 C47 180.0(3)
C47 C42 C43 C44 179.3(3)
C48 C44 C45 C46 -177.7(3)
C50 N4 C38 Cu2 -18.7(6)
C50 N4 C38 N3 174.4(3)
C50 N4 C40 C39 -174.2(4)
C50 C51 C52 C53 -2.4(5)
C51 C50 C55 C54 -0.7(5)
C51 C50 C55 C58 179.4(3)
C51 C52 C53 C54 0.8(5)
C51 C52 C53 C57 -178.8(4)
C52 C53 C54 C55 0.9(5)
C53 C54 C55 C50 -0.9(5)
C53 C54 C55 C58 178.9(4)
C55 C50 C51 C52 2.4(5)
C55 C50 C51 C56 -175.1(3)
C56 C51 C52 C53 175.1(4)
C57 C53 C54 C55 -179.5(3)
C1S C2S C3S C4S -178.1(13)
C2S C3S C4S C5S 174.6(12)
C3S C4S C5S C6S -169.7(12)
C4S C5S C6S C7S -170.2(10)
